data_1525583
loop_
_publ_author_name
'Arakcheeva, A.V.'
'Grinevich, V.V.'
'Mitin, A.V.'
'Shamrai, V.F.'
'Lubman, G.U.'

_publ_section_title
;
 Crystal structure and resistivity characteristics of new tantalum bronze
 K6 Ta6.5 O15+x F6+y
;
_journal_name_full Kristallografiya
_journal_page_first 221
_journal_page_last 229
_journal_volume 46
_journal_year 2001
_chemical_formula_sum 'F7.56 K6 O15 Ta6.5'
_chemical_name_systematic 'K6 Ta6.5 O15 F7.56'
_space_group_IT_number 175
_symmetry_space_group_name_Hall '-P 6'
_symmetry_space_group_name_H-M 'P 6/m'
_cell_angle_alpha 90
_cell_angle_beta 90
_cell_angle_gamma 120
_cell_formula_units_Z 1
_cell_length_a 13.118
_cell_length_b 13.118
_cell_length_c 3.862
_cell_volume 575.544
_citation_journal_id_ASTM KRISAJ
_cod_data_source_file Arakcheeva_KRISAJ_2001_1756.cif
_cod_data_source_block F7.56K6O15Ta6.5
_cod_original_cell_volume 575.5435
_cod_database_code 1525583

loop_
_symmetry_equiv_pos_as_xyz
x,y,z
x-y,x,z
-y,x-y,z
-x,-y,z
-x+y,-x,z
y,-x+y,z
-x,-y,-z
-x+y,-x,-z
y,-x+y,-z
x,y,-z
x-y,x,-z
-y,x-y,-z

loop_
_atom_site_label
_atom_site_type_symbol
_atom_site_fract_x
_atom_site_fract_y
_atom_site_fract_z
_atom_site_occupancy
_atom_site_U_iso_or_equiv
K1 K+1 0.6564 0.9134 0 1 0.0
O2 O-2 0.5 0 0.5 1 0.0
Ta2 Ta+4 0 0 0.5 0.45 0.0
Ta3 Ta+4 0 0 0.7197 0.025 0.0
Ta1 Ta+4 0.36955 0.84397 0.5 1 0.0
F1 F-1 0.654 0.7425 0.5 1 0.0
O3 O-2 0.6441 0.1497 0 1 0.0
O1 O-2 0.4673 0.7786 0.5 1 0.0
F2 F-1 0.038 0.131 0.171 0.13 0.0
